data_7224967
loop_
_publ_author_name
'Phukan, Nithi'
'Baruah, Jubaraj B.'

_publ_section_title
;
 Imine-tautomers of aminothiazole derivatives: intriguing aspects of
 chemical reactivities
;
_journal_issue 21
_journal_name_full CrystEngComm
_journal_page_first 3877
_journal_paper_doi 10.1039/C6CE00676K
_journal_volume 18
_journal_year 2016
_chemical_formula_moiety 'C11 H10 N4 O2 S2, C4 H9 N O'
_chemical_formula_sum 'C15 H19 N5 O3 S2'
_chemical_formula_weight 381.47
_chemical_name_systematic
; 
 ? 
;
_space_group_IT_number 2
_symmetry_cell_setting triclinic
_symmetry_space_group_name_Hall '-P 1'
_symmetry_space_group_name_H-M 'P -1'
_atom_sites_solution_hydrogens geom
_atom_sites_solution_primary direct
_atom_sites_solution_secondary difmap
_audit_creation_method SHELXL-97
_audit_update_record
;
2016-01-04 deposited with the CCDC.
2016-04-20 downloaded from the CCDC.
;
_cell_angle_alpha 93.909(4)
_cell_angle_beta 107.379(4)
_cell_angle_gamma 107.982(4)
_cell_formula_units_Z 2
_cell_length_a 8.5882(6)
_cell_length_b 9.0566(7)
_cell_length_c 13.2569(9)
_cell_measurement_reflns_used 4193
_cell_measurement_temperature 296(2)
_cell_measurement_theta_max 27.59
_cell_measurement_theta_min 2.40
_cell_volume 921.26(12)
_computing_structure_refinement 'SHELXL-97 (Sheldrick, 1997)'
_computing_structure_solution 'SHELXS-97 (Sheldrick, 1990)'
_diffrn_ambient_temperature 296(2)
_diffrn_measured_fraction_theta_full 0.973
_diffrn_measured_fraction_theta_max 0.973
_diffrn_measurement_device_type 'CCD area detector'
_diffrn_measurement_method 'phi and omega scans'
_diffrn_radiation_monochromator graphite
_diffrn_radiation_source 'fine-focus sealed tube'
_diffrn_radiation_type MoK\a
_diffrn_radiation_wavelength 0.71073
_diffrn_reflns_av_R_equivalents 0.0363
_diffrn_reflns_av_sigmaI/netI 0.0392
_diffrn_reflns_limit_h_max 10
_diffrn_reflns_limit_h_min -10
_diffrn_reflns_limit_k_max 10
_diffrn_reflns_limit_k_min -9
_diffrn_reflns_limit_l_max 15
_diffrn_reflns_limit_l_min -15
_diffrn_reflns_number 12000
_diffrn_reflns_theta_full 25.00
_diffrn_reflns_theta_max 25.00
_diffrn_reflns_theta_min 2.40
_exptl_absorpt_coefficient_mu 0.313
_exptl_absorpt_correction_T_max 0.972
_exptl_absorpt_correction_T_min 0.945
_exptl_absorpt_correction_type multi-scan
_exptl_absorpt_process_details multi-scan
_exptl_crystal_colour yellow
_exptl_crystal_density_diffrn 1.375
_exptl_crystal_density_method 'not measured'
_exptl_crystal_description needle
_exptl_crystal_F_000 400
_exptl_crystal_size_max 0.22
_exptl_crystal_size_mid 0.15
_exptl_crystal_size_min 0.09
_refine_diff_density_max 0.214
_refine_diff_density_min -0.198
_refine_diff_density_rms 0.041
_refine_ls_extinction_method none
_refine_ls_goodness_of_fit_ref 1.036
_refine_ls_hydrogen_treatment mixed
_refine_ls_matrix_type full
_refine_ls_number_parameters 234
_refine_ls_number_reflns 3152
_refine_ls_number_restraints 0
_refine_ls_restrained_S_all 1.036
_refine_ls_R_factor_all 0.0590
_refine_ls_R_factor_gt 0.0398
_refine_ls_shift/su_max 0.000
_refine_ls_shift/su_mean 0.000
_refine_ls_structure_factor_coef Fsqd
_refine_ls_weighting_details 'calc w=1/[\s^2^(Fo^2^)+(0.0000P)^2^+0.6000P] where P=(Fo^2^+2Fc^2^)/3'
_refine_ls_weighting_scheme calc
_refine_ls_wR_factor_gt 0.0739
_refine_ls_wR_factor_ref 0.0802
_reflns_number_gt 2348
_reflns_number_total 3152
_reflns_threshold_expression >2sigma(I)
_cod_data_source_file c6ce00676k2.cif
_cod_data_source_block 4
_cod_depositor_comments
;
The following automatic conversions were performed:

'_symmetry_cell_setting' value 'Triclinic' changed to 'triclinic'
according to
/usr/data/users/saulius/crontab/automatic-downloads/rss-feeds/RSC/lib/dictionaries/cif_core.dic
dictionary named 'cif_core.dic' version 2.4.2 from 2011-04-26.

Automatic conversion script
Id: cif_fix_values 4268 2015-11-12 08:31:59Z antanas 

 Adding full bibliography for 7224966--7224975.cif.
;
_cod_original_cell_volume 921.26(11)
_cod_original_sg_symbol_H-M P-1
_cod_database_code 7224967

loop_
_symmetry_equiv_pos_as_xyz
'x, y, z'
'-x, -y, -z'

loop_
_atom_site_label
_atom_site_type_symbol
_atom_site_fract_x
_atom_site_fract_y
_atom_site_fract_z
_atom_site_U_iso_or_equiv
_atom_site_adp_type
_atom_site_occupancy
_atom_site_symmetry_multiplicity
_atom_site_calc_flag
_atom_site_refinement_flags
S2 S 0.15430(9) 0.74647(7) 0.02646(5) 0.0542(2) Uani 1 1 d .
S1 S 0.26176(8) 1.09627(7) 0.08753(5) 0.05046(19) Uani 1 1 d .
O1 O -0.3987(3) 0.2900(3) 0.45659(19) 0.1084(9) Uani 1 1 d .
O2 O -0.2711(4) 0.5235(3) 0.55005(19) 0.1088(9) Uani 1 1 d .
N1 N 0.1396(3) 1.1434(2) 0.23286(16) 0.0478(5) Uani 1 1 d .
N2 N 0.0748(2) 0.8762(2) 0.18694(14) 0.0445(5) Uani 1 1 d .
N3 N -0.0046(2) 0.6068(2) 0.15402(15) 0.0494(5) Uani 1 1 d .
H3A H -0.0116 0.5260 0.1125 0.059 Uiso 1 1 calc R
N4 N -0.3029(3) 0.4269(3) 0.4714(2) 0.0730(7) Uani 1 1 d .
C1 C 0.3839(4) 1.4256(3) 0.0938(2) 0.0739(9) Uani 1 1 d .
H1A H 0.3580 1.5171 0.1133 0.111 Uiso 1 1 calc R
H1B H 0.3444 1.3977 0.0170 0.111 Uiso 1 1 calc R
H1C H 0.5072 1.4483 0.1221 0.111 Uiso 1 1 calc R
C2 C 0.2929(3) 1.2902(3) 0.1395(2) 0.0511(6) Uani 1 1 d .
C3 C 0.2195(3) 1.2914(3) 0.21481(19) 0.0517(6) Uani 1 1 d .
H3 H 0.2219 1.3835 0.2518 0.062 Uiso 1 1 calc R
C4 C 0.1483(3) 1.0230(3) 0.17314(17) 0.0421(6) Uani 1 1 d .
C5 C 0.0733(3) 0.7499(3) 0.12848(17) 0.0424(6) Uani 1 1 d .
C6 C -0.0746(3) 0.5703(3) 0.23640(18) 0.0436(6) Uani 1 1 d .
C11 C -0.0438(4) 0.6774(3) 0.32612(19) 0.0594(7) Uani 1 1 d .
H11 H 0.0261 0.7819 0.3341 0.071 Uiso 1 1 calc R
C10 C -0.1162(4) 0.6298(3) 0.4036(2) 0.0625(8) Uani 1 1 d .
H10 H -0.0930 0.7014 0.4645 0.075 Uiso 1 1 calc R
C9 C -0.2224(3) 0.4767(3) 0.39045(19) 0.0513(6) Uani 1 1 d .
C8 C -0.2536(4) 0.3676(3) 0.3032(2) 0.0606(7) Uani 1 1 d .
H8 H -0.3244 0.2635 0.2958 0.073 Uiso 1 1 calc R
C7 C -0.1788(3) 0.4145(3) 0.2269(2) 0.0565(7) Uani 1 1 d .
H7 H -0.1982 0.3408 0.1680 0.068 Uiso 1 1 calc R
O3 O 0.9128(2) 1.0688(2) 0.34718(13) 0.0608(5) Uani 1 1 d .
N5 N 0.6601(3) 0.9178(3) 0.35898(16) 0.0594(6) Uani 1 1 d .
C14 C 0.7603(3) 0.9772(3) 0.3018(2) 0.0536(7) Uani 1 1 d .
C13 C 0.7294(4) 0.9607(4) 0.47639(19) 0.0701(9) Uani 1 1 d .
H13A H 0.8537 0.9902 0.5005 0.105 Uiso 1 1 calc R
H13B H 0.6813 0.8721 0.5072 0.105 Uiso 1 1 calc R
H13C H 0.6986 1.0478 0.4984 0.105 Uiso 1 1 calc R
C12 C 0.4798(4) 0.8107(5) 0.3131(2) 0.1091(14) Uani 1 1 d .
H12A H 0.4474 0.7886 0.2364 0.164 Uiso 1 1 calc R
H12B H 0.4050 0.8590 0.3321 0.164 Uiso 1 1 calc R
H12C H 0.4686 0.7141 0.3408 0.164 Uiso 1 1 calc R
C15 C 0.6871(4) 0.9309(4) 0.1812(2) 0.0713(8) Uani 1 1 d .
H15A H 0.7680 0.9925 0.1505 0.107 Uiso 1 1 calc R
H15B H 0.5791 0.9496 0.1549 0.107 Uiso 1 1 calc R
H15C H 0.6674 0.8210 0.1614 0.107 Uiso 1 1 calc R
H1 H 0.074(3) 1.128(3) 0.276(2) 0.064(8) Uiso 1 1 d .

loop_
_atom_site_aniso_label
_atom_site_aniso_U_11
_atom_site_aniso_U_22
_atom_site_aniso_U_33
_atom_site_aniso_U_23
_atom_site_aniso_U_13
_atom_site_aniso_U_12
S2 0.0671(4) 0.0513(4) 0.0459(4) 0.0031(3) 0.0303(3) 0.0130(3)
S1 0.0590(4) 0.0509(4) 0.0492(4) 0.0142(3) 0.0309(3) 0.0162(3)
O1 0.148(2) 0.0802(16) 0.1119(19) 0.0309(14) 0.0904(18) 0.0115(15)
O2 0.166(2) 0.0986(17) 0.0798(16) 0.0136(14) 0.0842(17) 0.0299(16)
N1 0.0578(13) 0.0452(12) 0.0441(12) 0.0063(9) 0.0267(11) 0.0138(10)
N2 0.0518(12) 0.0420(11) 0.0421(11) 0.0071(9) 0.0236(10) 0.0120(9)
N3 0.0639(13) 0.0406(11) 0.0437(12) 0.0029(9) 0.0265(10) 0.0111(10)
N4 0.0968(19) 0.0739(17) 0.0681(17) 0.0273(14) 0.0510(15) 0.0312(15)
C1 0.083(2) 0.0583(17) 0.090(2) 0.0316(16) 0.0447(18) 0.0173(15)
C2 0.0516(15) 0.0482(14) 0.0526(16) 0.0149(12) 0.0207(13) 0.0117(12)
C3 0.0595(16) 0.0404(13) 0.0535(16) 0.0079(11) 0.0209(13) 0.0134(12)
C4 0.0436(13) 0.0474(14) 0.0364(13) 0.0088(11) 0.0159(11) 0.0145(11)
C5 0.0414(13) 0.0462(13) 0.0360(13) 0.0056(11) 0.0125(11) 0.0111(11)
C6 0.0494(14) 0.0436(13) 0.0404(13) 0.0097(11) 0.0171(11) 0.0174(11)
C11 0.0839(19) 0.0431(14) 0.0468(15) 0.0050(12) 0.0314(14) 0.0077(13)
C10 0.093(2) 0.0503(15) 0.0476(16) 0.0075(12) 0.0330(15) 0.0208(15)
C9 0.0637(17) 0.0556(15) 0.0477(15) 0.0198(12) 0.0301(13) 0.0253(13)
C8 0.0753(19) 0.0450(14) 0.0661(18) 0.0137(13) 0.0369(15) 0.0136(13)
C7 0.0747(18) 0.0431(14) 0.0532(16) 0.0032(12) 0.0317(14) 0.0135(13)
O3 0.0545(11) 0.0657(11) 0.0571(11) 0.0045(9) 0.0276(9) 0.0066(9)
N5 0.0500(13) 0.0779(15) 0.0477(13) 0.0104(11) 0.0208(11) 0.0144(11)
C14 0.0579(17) 0.0621(16) 0.0509(16) 0.0125(13) 0.0254(14) 0.0270(14)
C13 0.0634(18) 0.096(2) 0.0431(16) 0.0053(15) 0.0233(14) 0.0138(16)
C12 0.0529(19) 0.167(4) 0.064(2) 0.010(2) 0.0163(16) -0.016(2)
C15 0.0660(18) 0.102(2) 0.0443(16) 0.0136(15) 0.0205(14) 0.0246(17)

loop_
_atom_type_symbol
_atom_type_description
_atom_type_scat_dispersion_real
_atom_type_scat_dispersion_imag
_atom_type_scat_source
C C 0.0033 0.0016 'International Tables Vol C Tables 4.2.6.8 and 6.1.1.4'
H H 0.0000 0.0000 'International Tables Vol C Tables 4.2.6.8 and 6.1.1.4'
N N 0.0061 0.0033 'International Tables Vol C Tables 4.2.6.8 and 6.1.1.4'
O O 0.0106 0.0060 'International Tables Vol C Tables 4.2.6.8 and 6.1.1.4'
S S 0.1246 0.1234 'International Tables Vol C Tables 4.2.6.8 and 6.1.1.4'

loop_
_geom_angle_atom_site_label_1
_geom_angle_atom_site_label_2
_geom_angle_atom_site_label_3
_geom_angle
C4 S1 C2 91.04(11)
C4 N1 C3 115.6(2)
C4 N1 H1 121.9(16)
C3 N1 H1 122.0(16)
C5 N2 C4 122.57(18)
C5 N3 C6 131.06(19)
C5 N3 H3A 114.5
C6 N3 H3A 114.5
O2 N4 O1 123.2(2)
O2 N4 C9 118.6(2)
O1 N4 C9 118.2(2)
C2 C1 H1A 109.5
C2 C1 H1B 109.5
H1A C1 H1B 109.5
C2 C1 H1C 109.5
H1A C1 H1C 109.5
H1B C1 H1C 109.5
C3 C2 C1 129.5(2)
C3 C2 S1 110.31(17)
C1 C2 S1 120.08(19)
C2 C3 N1 113.8(2)
C2 C3 H3 123.1
N1 C3 H3 123.1
N2 C4 N1 118.91(19)
N2 C4 S1 131.85(17)
N1 C4 S1 109.24(16)
N2 C5 N3 115.54(19)
N2 C5 S2 127.26(17)
N3 C5 S2 117.20(16)
C11 C6 C7 118.6(2)
C11 C6 N3 124.5(2)
C7 C6 N3 116.86(19)
C10 C11 C6 120.3(2)
C10 C11 H11 119.8
C6 C11 H11 119.8
C9 C10 C11 119.7(2)
C9 C10 H10 120.1
C11 C10 H10 120.1
C10 C9 C8 121.2(2)
C10 C9 N4 119.8(2)
C8 C9 N4 119.0(2)
C9 C8 C7 119.0(2)
C9 C8 H8 120.5
C7 C8 H8 120.5
C8 C7 C6 121.1(2)
C8 C7 H7 119.5
C6 C7 H7 119.5
C14 N5 C12 124.6(2)
C14 N5 C13 119.6(2)
C12 N5 C13 115.8(2)
O3 C14 N5 120.6(2)
O3 C14 C15 120.6(2)
N5 C14 C15 118.8(2)
N5 C13 H13A 109.5
N5 C13 H13B 109.5
H13A C13 H13B 109.5
N5 C13 H13C 109.5
H13A C13 H13C 109.5
H13B C13 H13C 109.5
N5 C12 H12A 109.5
N5 C12 H12B 109.5
H12A C12 H12B 109.5
N5 C12 H12C 109.5
H12A C12 H12C 109.5
H12B C12 H12C 109.5
C14 C15 H15A 109.5
C14 C15 H15B 109.5
H15A C15 H15B 109.5
C14 C15 H15C 109.5
H15A C15 H15C 109.5
H15B C15 H15C 109.5

loop_
_geom_bond_atom_site_label_1
_geom_bond_atom_site_label_2
_geom_bond_distance
S2 C5 1.698(2)
S1 C4 1.744(2)
S1 C2 1.751(2)
O1 N4 1.222(3)
O2 N4 1.218(3)
N1 C4 1.338(3)
N1 C3 1.378(3)
N1 H1 0.90(2)
N2 C5 1.332(3)
N2 C4 1.336(3)
N3 C5 1.379(3)
N3 C6 1.408(3)
N3 H3A 0.8600
N4 C9 1.466(3)
C1 C2 1.508(3)
C1 H1A 0.9600
C1 H1B 0.9600
C1 H1C 0.9600
C2 C3 1.331(3)
C3 H3 0.9300
C6 C11 1.387(3)
C6 C7 1.391(3)
C11 C10 1.381(3)
C11 H11 0.9300
C10 C9 1.370(3)
C10 H10 0.9300
C9 C8 1.371(3)
C8 C7 1.377(3)
C8 H8 0.9300
C7 H7 0.9300
O3 C14 1.247(3)
N5 C14 1.329(3)
N5 C12 1.462(3)
N5 C13 1.466(3)
C14 C15 1.508(3)
C13 H13A 0.9600
C13 H13B 0.9600
C13 H13C 0.9600
C12 H12A 0.9600
C12 H12B 0.9600
C12 H12C 0.9600
C15 H15A 0.9600
C15 H15B 0.9600
C15 H15C 0.9600

loop_
_geom_torsion_atom_site_label_1
_geom_torsion_atom_site_label_2
_geom_torsion_atom_site_label_3
_geom_torsion_atom_site_label_4
_geom_torsion
C4 S1 C2 C3 -0.4(2)
C4 S1 C2 C1 -177.3(2)
C1 C2 C3 N1 176.7(3)
S1 C2 C3 N1 0.2(3)
C4 N1 C3 C2 0.2(3)
C5 N2 C4 N1 177.9(2)
C5 N2 C4 S1 -2.1(4)
C3 N1 C4 N2 179.5(2)
C3 N1 C4 S1 -0.5(3)
C2 S1 C4 N2 -179.5(2)
C2 S1 C4 N1 0.45(19)
C4 N2 C5 N3 178.7(2)
C4 N2 C5 S2 -1.9(4)
C6 N3 C5 N2 -4.5(4)
C6 N3 C5 S2 176.1(2)
C5 N3 C6 C11 -15.4(4)
C5 N3 C6 C7 166.0(2)
C7 C6 C11 C10 -0.4(4)
N3 C6 C11 C10 -179.0(3)
C6 C11 C10 C9 -1.5(4)
C11 C10 C9 C8 2.3(4)
C11 C10 C9 N4 -178.5(3)
O2 N4 C9 C10 -1.1(4)
O1 N4 C9 C10 179.1(3)
O2 N4 C9 C8 178.1(3)
O1 N4 C9 C8 -1.6(4)
C10 C9 C8 C7 -1.1(4)
N4 C9 C8 C7 179.6(3)
C9 C8 C7 C6 -0.9(4)
C11 C6 C7 C8 1.6(4)
N3 C6 C7 C8 -179.7(2)
C12 N5 C14 O3 179.6(3)
C13 N5 C14 O3 0.1(4)
C12 N5 C14 C15 -0.9(4)
C13 N5 C14 C15 179.6(3)
